data_7013782
loop_
_publ_author_name
'Jung, Stefan'
'Brandt, Carsten D.'
'Wolf, Justin'
'Werner, Helmut'

_publ_section_title
;
 Vinyl and carbene ruthenium(II) complexes from hydridoruthenium(II)
 precursors.
;
_journal_issue 3
_journal_name_full 'Dalton transactions (Cambridge, England : 2003)'
_journal_page_first 375
_journal_page_last 383
_journal_paper_doi 10.1039/b314425a
_journal_year 2004
_chemical_formula_sum 'C25 H54 B Cl F4 O P2 Ru'
_chemical_formula_weight 655.95
_chemical_name_systematic
;
?
;
_chemical_temperature_decomposition 328.15
_space_group_IT_number 14
_symmetry_cell_setting monoclinic
_symmetry_Int_Tables_number 14
_symmetry_space_group_name_Hall '-P 2ybc'
_symmetry_space_group_name_H-M 'P 1 21/c 1'
_atom_sites_solution_hydrogens geom
_atom_sites_solution_primary Patterson
_atom_sites_solution_secondary difmap
_audit_creation_method SHELXL-97
_cell_angle_alpha 90.00
_cell_angle_beta 103.7990(10)
_cell_angle_gamma 90.00
_cell_formula_units_Z 4
_cell_length_a 8.4966(4)
_cell_length_b 22.3036(11)
_cell_length_c 17.4068(9)
_cell_measurement_reflns_used 6810
_cell_measurement_temperature 173(2)
_cell_measurement_theta_max 28.182
_cell_measurement_theta_min 2.410
_cell_volume 3203.5(3)
_computing_cell_refinement 'SAINT-NT V6.0'
_computing_data_collection 'SMART-NT V5.6'
_computing_data_reduction 'SAINT-NT V6.0'
_computing_molecular_graphics 'XSHELL in SHELXTL-97'
_computing_publication_material 'XSHELL in SHELXTL-97'
_computing_structure_refinement 'SHELXL-97 (Sheldrick, 1997)'
_computing_structure_solution 'SHELXS-97 (Sheldrick, 1990)'
_diffrn_ambient_temperature 173(2)
_diffrn_measured_fraction_theta_full 1.000
_diffrn_measured_fraction_theta_max 1.000
_diffrn_measurement_device_type 'Bruker Smart Apex with D8-Goniometer'
_diffrn_measurement_method 'omega scan'
_diffrn_radiation_monochromator graphite
_diffrn_radiation_source 'fine-focus sealed tube'
_diffrn_radiation_type MoK\a
_diffrn_radiation_wavelength 0.71073
_diffrn_reflns_av_R_equivalents 0.0255
_diffrn_reflns_av_sigmaI/netI 0.0158
_diffrn_reflns_limit_h_max 10
_diffrn_reflns_limit_h_min -10
_diffrn_reflns_limit_k_max 24
_diffrn_reflns_limit_k_min -26
_diffrn_reflns_limit_l_max 20
_diffrn_reflns_limit_l_min -19
_diffrn_reflns_number 36984
_diffrn_reflns_theta_full 25.00
_diffrn_reflns_theta_max 25.00
_diffrn_reflns_theta_min 1.51
_exptl_absorpt_coefficient_mu 0.712
_exptl_absorpt_correction_type empirical
_exptl_absorpt_process_details 'SADABS2.0 (Sheldrick 2000)'
_exptl_crystal_colour orange
_exptl_crystal_density_diffrn 1.360
_exptl_crystal_density_method 'not measured'
_exptl_crystal_description cube
_exptl_crystal_F_000 1376
_exptl_crystal_size_max 0.20
_exptl_crystal_size_mid 0.20
_exptl_crystal_size_min 0.20
_refine_diff_density_max 0.446
_refine_diff_density_min -0.305
_refine_diff_density_rms 0.058
_refine_ls_extinction_method none
_refine_ls_goodness_of_fit_ref 1.142
_refine_ls_hydrogen_treatment mixed
_refine_ls_matrix_type full
_refine_ls_number_parameters 358
_refine_ls_number_reflns 5638
_refine_ls_number_restraints 0
_refine_ls_restrained_S_all 1.142
_refine_ls_R_factor_all 0.0301
_refine_ls_R_factor_gt 0.0289
_refine_ls_shift/su_max 0.001
_refine_ls_shift/su_mean 0.000
_refine_ls_structure_factor_coef Fsqd
_refine_ls_weighting_details 'calc w=1/[\s^2^(Fo^2^)+(0.0294P)^2^+2.8130P] where P=(Fo^2^+2Fc^2^)/3'
_refine_ls_weighting_scheme calc
_refine_ls_wR_factor_gt 0.0683
_refine_ls_wR_factor_ref 0.0690
_reflns_number_gt 5480
_reflns_number_total 5638
_reflns_threshold_expression >2sigma(I)
_cod_data_source_file b314425a.txt
_cod_data_source_block sj5cb
_cod_depositor_comments
;
The following automatic conversions were performed:

'_chemical_melting_point' tag was changed to
'_chemical_temperature_decomposition' since the value had been given
as '55_C (dec.)'. The value '55_C (dec.)' was changed to '328.15' -
it was converted from degrees Celsius(C) to Kelvins(K).

Automatic conversion script
Id: cif_fix_values 1569 2011-02-09 13:29:24Z adriana 
;
_cod_original_sg_symbol_H-M P2(1)/c
_cod_database_code 7013782

loop_
_symmetry_equiv_pos_as_xyz
'x, y, z'
'-x, y+1/2, -z+1/2'
'-x, -y, -z'
'x, -y-1/2, z-1/2'

loop_
_atom_site_label
_atom_site_type_symbol
_atom_site_fract_x
_atom_site_fract_y
_atom_site_fract_z
_atom_site_U_iso_or_equiv
_atom_site_adp_type
_atom_site_occupancy
_atom_site_symmetry_multiplicity
_atom_site_calc_flag
_atom_site_refinement_flags
_atom_site_disorder_assembly
_atom_site_disorder_group
B1 B 0.8719(5) 0.26661(16) 0.5202(2) 0.0470(8) Uani 1 1 d . . .
C1 C 0.0605(3) 0.47190(10) 0.70299(15) 0.0279(5) Uani 1 1 d . . .
C2 C 0.3569(3) 0.43231(10) 0.70927(13) 0.0248(5) Uani 1 1 d . . .
H2 H 0.4663 0.4219 0.7327 0.030 Uiso 1 1 calc R . .
C3 C 0.3057(3) 0.41419(11) 0.62451(13) 0.0276(5) Uani 1 1 d . . .
H3A H 0.2696 0.4506 0.5927 0.033 Uiso 1 1 calc R . .
H3B H 0.2105 0.3875 0.6183 0.033 Uiso 1 1 calc R . .
C4 C 0.4335(3) 0.38197(12) 0.58877(15) 0.0346(6) Uani 1 1 d . . .
C5 C 0.5889(4) 0.41827(19) 0.6011(2) 0.0701(12) Uani 1 1 d . . .
H5A H 0.6628 0.3989 0.5732 0.105 Uiso 1 1 calc R . .
H5B H 0.6406 0.4204 0.6577 0.105 Uiso 1 1 calc R . .
H5C H 0.5636 0.4589 0.5803 0.105 Uiso 1 1 calc R . .
C6 C 0.3595(4) 0.37490(13) 0.50018(15) 0.0435(7) Uani 1 1 d . . .
H6A H 0.3362 0.4146 0.4759 0.065 Uiso 1 1 calc R . .
H6B H 0.2588 0.3518 0.4921 0.065 Uiso 1 1 calc R . .
H6C H 0.4361 0.3538 0.4756 0.065 Uiso 1 1 calc R . .
C7 C 0.4702(4) 0.31960(14) 0.62549(17) 0.0479(7) Uani 1 1 d . . .
H7A H 0.3710 0.2955 0.6139 0.072 Uiso 1 1 calc R . .
H7B H 0.5107 0.3234 0.6829 0.072 Uiso 1 1 calc R . .
H7C H 0.5525 0.3000 0.6032 0.072 Uiso 1 1 calc R . .
C8 C 0.2033(3) 0.61358(11) 0.66754(15) 0.0326(6) Uani 1 1 d . . .
H8 H 0.2576 0.6531 0.6657 0.039 Uiso 1 1 calc R . .
C9 C 0.2185(4) 0.57880(13) 0.59315(16) 0.0455(7) Uani 1 1 d . . .
H9A H 0.1577 0.5412 0.5898 0.068 Uiso 1 1 calc R . .
H9B H 0.3328 0.5700 0.5964 0.068 Uiso 1 1 calc R . .
H9C H 0.1745 0.6031 0.5460 0.068 Uiso 1 1 calc R . .
C10 C 0.0250(3) 0.62699(13) 0.66308(17) 0.0422(7) Uani 1 1 d . . .
H10A H -0.0215 0.6492 0.6144 0.063 Uiso 1 1 calc R . .
H10B H 0.0162 0.6511 0.7089 0.063 Uiso 1 1 calc R . .
H10C H -0.0341 0.5892 0.6631 0.063 Uiso 1 1 calc R . .
C11 C 0.5299(3) 0.59435(12) 0.77123(18) 0.0393(6) Uani 1 1 d . . .
H11 H 0.5834 0.5875 0.8283 0.047 Uiso 1 1 calc R . .
C12 C 0.6181(3) 0.55447(15) 0.7245(2) 0.0522(8) Uani 1 1 d . . .
H12A H 0.5712 0.5599 0.6678 0.078 Uiso 1 1 calc R . .
H12B H 0.6067 0.5125 0.7388 0.078 Uiso 1 1 calc R . .
H12C H 0.7331 0.5653 0.7368 0.078 Uiso 1 1 calc R . .
C13 C 0.5576(4) 0.66086(14) 0.7550(3) 0.0694(11) Uani 1 1 d . . .
H13A H 0.6727 0.6706 0.7746 0.104 Uiso 1 1 calc R . .
H13B H 0.4930 0.6859 0.7821 0.104 Uiso 1 1 calc R . .
H13C H 0.5249 0.6684 0.6979 0.104 Uiso 1 1 calc R . .
C14 C 0.2531(3) 0.62144(11) 0.83878(15) 0.0322(6) Uani 1 1 d . . .
H14 H 0.2227 0.6623 0.8165 0.039 Uiso 1 1 calc R . .
C15 C 0.1029(4) 0.59456(13) 0.85948(18) 0.0467(7) Uani 1 1 d . . .
H15A H 0.1319 0.5567 0.8879 0.070 Uiso 1 1 calc R . .
H15B H 0.0197 0.5871 0.8108 0.070 Uiso 1 1 calc R . .
H15C H 0.0608 0.6226 0.8930 0.070 Uiso 1 1 calc R . .
C16 C 0.3860(4) 0.62960(13) 0.91482(17) 0.0506(8) Uani 1 1 d . . .
H16A H 0.3445 0.6542 0.9523 0.076 Uiso 1 1 calc R . .
H16B H 0.4797 0.6495 0.9024 0.076 Uiso 1 1 calc R . .
H16C H 0.4188 0.5903 0.9384 0.076 Uiso 1 1 calc R . .
C17 C 0.0472(3) 0.40200(11) 0.90592(15) 0.0295(5) Uani 1 1 d . . .
H17 H 0.0019 0.3644 0.9233 0.035 Uiso 1 1 calc R . .
C18 C 0.1453(3) 0.43282(12) 0.98065(15) 0.0370(6) Uani 1 1 d . . .
H18A H 0.2029 0.4673 0.9658 0.055 Uiso 1 1 calc R . .
H18B H 0.2238 0.4044 1.0112 0.055 Uiso 1 1 calc R . .
H18C H 0.0720 0.4464 1.0128 0.055 Uiso 1 1 calc R . .
C19 C -0.0978(3) 0.44036(12) 0.86358(17) 0.0382(6) Uani 1 1 d . . .
H19A H -0.1745 0.4443 0.8973 0.057 Uiso 1 1 calc R . .
H19B H -0.1518 0.4211 0.8136 0.057 Uiso 1 1 calc R . .
H19C H -0.0596 0.4802 0.8527 0.057 Uiso 1 1 calc R . .
C20 C 0.3419(3) 0.33736(10) 0.89940(14) 0.0270(5) Uani 1 1 d . . .
H20 H 0.3914 0.3654 0.9433 0.032 Uiso 1 1 calc R . .
C21 C 0.4802(3) 0.32101(11) 0.86061(15) 0.0334(6) Uani 1 1 d . . .
H21A H 0.5699 0.3035 0.9003 0.050 Uiso 1 1 calc R . .
H21B H 0.5179 0.3572 0.8385 0.050 Uiso 1 1 calc R . .
H21C H 0.4413 0.2919 0.8182 0.050 Uiso 1 1 calc R . .
C22 C 0.2887(3) 0.28275(12) 0.94034(16) 0.0395(6) Uani 1 1 d . . .
H22A H 0.2468 0.2517 0.9009 0.059 Uiso 1 1 calc R . .
H22B H 0.2036 0.2947 0.9666 0.059 Uiso 1 1 calc R . .
H22C H 0.3817 0.2669 0.9797 0.059 Uiso 1 1 calc R . .
C23 C 0.0378(3) 0.32913(10) 0.76410(15) 0.0288(5) Uani 1 1 d . . .
H23 H -0.0223 0.3553 0.7201 0.035 Uiso 1 1 calc R . .
C24 C 0.1379(3) 0.28554(12) 0.72740(16) 0.0375(6) Uani 1 1 d . . .
H24A H 0.1858 0.2550 0.7664 0.056 Uiso 1 1 calc R . .
H24B H 0.2243 0.3075 0.7110 0.056 Uiso 1 1 calc R . .
H24C H 0.0677 0.2662 0.6812 0.056 Uiso 1 1 calc R . .
C25 C -0.0910(3) 0.29464(12) 0.79517(18) 0.0404(6) Uani 1 1 d . . .
H25A H -0.1544 0.2694 0.7529 0.061 Uiso 1 1 calc R . .
H25B H -0.1630 0.3232 0.8126 0.061 Uiso 1 1 calc R . .
H25C H -0.0375 0.2694 0.8399 0.061 Uiso 1 1 calc R . .
Cl1 Cl 0.48415(7) 0.47656(3) 0.88997(3) 0.02886(13) Uani 1 1 d . . .
O1 O -0.0563(2) 0.47246(8) 0.65858(13) 0.0434(5) Uani 1 1 d . . .
P1 P 0.31212(7) 0.57637(3) 0.75993(4) 0.02394(13) Uani 1 1 d . . .
P2 P 0.17172(7) 0.37956(2) 0.83670(3) 0.02056(13) Uani 1 1 d . . .
Ru1 Ru 0.25690(2) 0.470252(7) 0.779233(10) 0.01806(7) Uani 1 1 d . . .
F1 F 0.9962(13) 0.3039(7) 0.5278(8) 0.073(3) Uani 0.60 1 d P A 1
F3 F 0.7290(7) 0.2869(3) 0.4630(4) 0.0690(16) Uani 0.60 1 d P A 1
F4 F 0.9084(9) 0.2099(4) 0.4979(4) 0.085(2) Uani 0.60 1 d P A 1
F1' F 0.977(2) 0.3169(10) 0.5404(12) 0.096(6) Uani 0.40 1 d P A 2
F3' F 0.7936(12) 0.2715(4) 0.4455(6) 0.080(3) Uani 0.40 1 d P A 2
F4' F 0.9750(15) 0.2152(6) 0.5323(6) 0.088(3) Uani 0.40 1 d P A 2
F2 F 0.8080(2) 0.26067(11) 0.58447(12) 0.0726(6) Uani 1 1 d . A .

loop_
_atom_site_aniso_label
_atom_site_aniso_U_11
_atom_site_aniso_U_22
_atom_site_aniso_U_33
_atom_site_aniso_U_23
_atom_site_aniso_U_13
_atom_site_aniso_U_12
B1 0.062(2) 0.0372(18) 0.043(2) 0.0076(15) 0.0139(17) -0.0038(16)
C1 0.0378(14) 0.0181(12) 0.0288(13) 0.0040(9) 0.0101(12) -0.0036(10)
C2 0.0257(11) 0.0241(12) 0.0259(12) -0.0001(9) 0.0084(9) -0.0008(9)
C3 0.0319(12) 0.0260(12) 0.0243(12) -0.0017(10) 0.0054(10) -0.0007(10)
C4 0.0339(13) 0.0448(15) 0.0274(13) -0.0125(11) 0.0121(11) -0.0081(11)
C5 0.056(2) 0.103(3) 0.065(2) -0.050(2) 0.0407(18) -0.042(2)
C6 0.0602(18) 0.0442(17) 0.0273(14) -0.0077(12) 0.0129(13) -0.0062(14)
C7 0.0520(17) 0.0569(19) 0.0368(16) -0.0049(14) 0.0142(13) 0.0233(15)
C8 0.0435(14) 0.0227(12) 0.0302(13) 0.0089(10) 0.0058(11) -0.0004(11)
C9 0.0656(19) 0.0416(16) 0.0295(14) 0.0080(12) 0.0119(13) 0.0034(14)
C10 0.0438(15) 0.0346(15) 0.0405(16) 0.0052(12) -0.0051(12) 0.0089(12)
C11 0.0302(13) 0.0305(14) 0.0551(18) 0.0067(12) 0.0058(12) -0.0097(11)
C12 0.0310(14) 0.060(2) 0.070(2) 0.0060(17) 0.0217(14) -0.0050(14)
C13 0.0495(19) 0.0369(18) 0.120(3) 0.0157(19) 0.016(2) -0.0186(15)
C14 0.0422(14) 0.0186(12) 0.0338(14) -0.0023(10) 0.0052(11) 0.0025(10)
C15 0.0614(19) 0.0383(16) 0.0485(17) -0.0056(13) 0.0288(15) -0.0023(14)
C16 0.067(2) 0.0373(16) 0.0379(16) -0.0122(13) -0.0068(14) 0.0120(14)
C17 0.0340(13) 0.0253(12) 0.0349(14) 0.0022(10) 0.0195(11) -0.0001(10)
C18 0.0454(15) 0.0398(15) 0.0302(14) -0.0028(11) 0.0181(12) 0.0035(12)
C19 0.0304(13) 0.0367(15) 0.0523(17) -0.0016(13) 0.0193(12) 0.0039(11)
C20 0.0293(12) 0.0218(12) 0.0273(12) 0.0050(10) 0.0018(10) 0.0035(9)
C21 0.0313(13) 0.0286(13) 0.0377(14) 0.0017(11) 0.0032(11) 0.0095(10)
C22 0.0471(16) 0.0290(14) 0.0400(15) 0.0131(12) 0.0057(13) 0.0009(12)
C23 0.0295(12) 0.0212(12) 0.0318(13) 0.0019(10) 0.0000(10) -0.0029(9)
C24 0.0444(15) 0.0316(14) 0.0349(14) -0.0091(11) 0.0067(12) -0.0021(12)
C25 0.0381(14) 0.0275(14) 0.0553(18) -0.0035(12) 0.0108(13) -0.0101(11)
Cl1 0.0300(3) 0.0273(3) 0.0268(3) 0.0002(2) 0.0018(2) -0.0009(2)
O1 0.0278(10) 0.0400(11) 0.0575(13) 0.0099(9) 0.0008(10) -0.0026(8)
P1 0.0253(3) 0.0185(3) 0.0269(3) 0.0037(2) 0.0039(2) -0.0024(2)
P2 0.0226(3) 0.0167(3) 0.0230(3) 0.0020(2) 0.0065(2) 0.0008(2)
Ru1 0.01854(10) 0.01646(10) 0.01928(10) 0.00087(7) 0.00472(7) -0.00011(6)
F1 0.050(3) 0.074(7) 0.091(5) 0.028(4) 0.009(3) -0.017(3)
F3 0.066(3) 0.055(3) 0.068(4) 0.015(3) -0.019(2) -0.014(2)
F4 0.122(6) 0.063(3) 0.092(5) -0.013(4) 0.066(4) 0.018(4)
F1' 0.107(12) 0.061(8) 0.082(8) 0.041(7) -0.051(8) -0.050(8)
F3' 0.110(8) 0.068(6) 0.048(4) 0.003(4) -0.005(5) -0.044(5)
F4' 0.117(9) 0.064(5) 0.093(8) 0.001(6) 0.044(6) 0.021(6)
F2 0.0589(12) 0.0974(16) 0.0702(14) -0.0176(12) 0.0328(10) -0.0064(11)

loop_
_atom_type_symbol
_atom_type_description
_atom_type_scat_dispersion_real
_atom_type_scat_dispersion_imag
_atom_type_scat_source
C C 0.0033 0.0016 'International Tables Vol C Tables 4.2.6.8 and 6.1.1.4'
H H 0.0000 0.0000 'International Tables Vol C Tables 4.2.6.8 and 6.1.1.4'
B B 0.0013 0.0007 'International Tables Vol C Tables 4.2.6.8 and 6.1.1.4'
O O 0.0106 0.0060 'International Tables Vol C Tables 4.2.6.8 and 6.1.1.4'
F F 0.0171 0.0103 'International Tables Vol C Tables 4.2.6.8 and 6.1.1.4'
P P 0.1023 0.0942 'International Tables Vol C Tables 4.2.6.8 and 6.1.1.4'
Cl Cl 0.1484 0.1585 'International Tables Vol C Tables 4.2.6.8 and 6.1.1.4'
Ru Ru -1.2594 0.8363 'International Tables Vol C Tables 4.2.6.8 and 6.1.1.4'

loop_
_geom_angle_atom_site_label_1
_geom_angle_atom_site_label_2
_geom_angle_atom_site_label_3
_geom_angle
_geom_angle_site_symmetry_1
_geom_angle_site_symmetry_3
_geom_angle_publ_flag
F3' B1 F1 104.4(8) . . ?
F3' B1 F2 127.8(5) . . ?
F1 B1 F2 116.4(7) . . ?
F3' B1 F4 83.8(5) . . ?
F1 B1 F4 112.1(7) . . ?
F2 B1 F4 107.6(4) . . ?
F3' B1 F1' 108.6(9) . . ?
F1 B1 F1' 17.2(14) . . ?
F2 B1 F1' 102.8(9) . . ?
F4 B1 F1' 128.5(9) . . ?
F3' B1 F4' 111.0(6) . . ?
F1 B1 F4' 92.5(8) . . ?
F2 B1 F4' 98.8(6) . . ?
F4 B1 F4' 30.0(4) . . ?
F1' B1 F4' 105.7(10) . . ?
F3' B1 F3 31.9(4) . . ?
F1 B1 F3 112.9(7) . . ?
F2 B1 F3 99.4(4) . . ?
F4 B1 F3 107.5(4) . . ?
F1' B1 F3 107.2(8) . . ?
F4' B1 F3 137.5(5) . . ?
O1 C1 Ru1 179.1(2) . . ?
C3 C2 Ru1 134.80(18) . . ?
C2 C3 C4 117.1(2) . . ?
C5 C4 C6 109.4(2) . . ?
C5 C4 C7 110.0(3) . . ?
C6 C4 C7 108.7(2) . . ?
C5 C4 C3 111.4(2) . . ?
C6 C4 C3 107.1(2) . . ?
C7 C4 C3 110.2(2) . . ?
C10 C8 C9 109.6(2) . . ?
C10 C8 P1 114.58(18) . . ?
C9 C8 P1 112.36(18) . . ?
C12 C11 C13 110.5(3) . . ?
C12 C11 P1 115.0(2) . . ?
C13 C11 P1 112.4(2) . . ?
C15 C14 C16 109.1(2) . . ?
C15 C14 P1 110.39(17) . . ?
C16 C14 P1 115.35(19) . . ?
C18 C17 C19 111.7(2) . . ?
C18 C17 P2 113.22(17) . . ?
C19 C17 P2 110.83(17) . . ?
C21 C20 C22 111.0(2) . . ?
C21 C20 P2 115.80(17) . . ?
C22 C20 P2 113.77(17) . . ?
C24 C23 C25 110.0(2) . . ?
C24 C23 P2 110.92(17) . . ?
C25 C23 P2 115.73(18) . . ?
C8 P1 C11 105.89(13) . . ?
C8 P1 C14 103.41(11) . . ?
C11 P1 C14 103.99(12) . . ?
C8 P1 Ru1 118.69(8) . . ?
C11 P1 Ru1 114.35(9) . . ?
C14 P1 Ru1 109.02(8) . . ?
C20 P2 C17 103.98(11) . . ?
C20 P2 C23 111.00(11) . . ?
C17 P2 C23 104.66(11) . . ?
C20 P2 Ru1 113.40(8) . . ?
C17 P2 Ru1 108.29(8) . . ?
C23 P2 Ru1 114.52(8) . . ?
C2 Ru1 C1 90.81(10) . . ?
C2 Ru1 Cl1 98.56(7) . . ?
C1 Ru1 Cl1 170.63(8) . . ?
C2 Ru1 P2 96.80(7) . . ?
C1 Ru1 P2 90.31(7) . . ?
Cl1 Ru1 P2 88.84(2) . . ?
C2 Ru1 P1 102.63(7) . . ?
C1 Ru1 P1 92.94(7) . . ?
Cl1 Ru1 P1 84.80(2) . . ?
P2 Ru1 P1 160.24(2) . . ?

loop_
_geom_bond_atom_site_label_1
_geom_bond_atom_site_label_2
_geom_bond_distance
_geom_bond_site_symmetry_2
_geom_bond_publ_flag
B1 F3' 1.317(10) . ?
B1 F1 1.326(13) . ?
B1 F2 1.361(4) . ?
B1 F4 1.381(9) . ?
B1 F1' 1.42(2) . ?
B1 F4' 1.428(14) . ?
B1 F3 1.447(7) . ?
C1 O1 1.103(3) . ?
C1 Ru1 1.868(3) . ?
C2 C3 1.491(3) . ?
C2 Ru1 1.848(2) . ?
C3 C4 1.551(3) . ?
C4 C5 1.520(4) . ?
C4 C6 1.528(3) . ?
C4 C7 1.532(4) . ?
C8 C10 1.528(4) . ?
C8 C9 1.541(4) . ?
C8 P1 1.849(2) . ?
C11 C12 1.518(4) . ?
C11 C13 1.539(4) . ?
C11 P1 1.858(3) . ?
C14 C15 1.529(4) . ?
C14 C16 1.532(4) . ?
C14 P1 1.864(3) . ?
C17 C18 1.531(4) . ?
C17 C19 1.536(3) . ?
C17 P2 1.852(2) . ?
C20 C21 1.532(3) . ?
C20 C22 1.533(3) . ?
C20 P2 1.848(2) . ?
C23 C24 1.528(3) . ?
C23 C25 1.537(3) . ?
C23 P2 1.863(2) . ?
Cl1 Ru1 2.3850(6) . ?
P1 Ru1 2.4516(6) . ?
P2 Ru1 2.4416(6) . ?

loop_
_geom_torsion_atom_site_label_1
_geom_torsion_atom_site_label_2
_geom_torsion_atom_site_label_3
_geom_torsion_atom_site_label_4
_geom_torsion
_geom_torsion_site_symmetry_1
_geom_torsion_site_symmetry_2
_geom_torsion_site_symmetry_3
_geom_torsion_site_symmetry_4
_geom_torsion_publ_flag
Ru1 C2 C3 C4 -179.64(19) . . . . ?
C2 C3 C4 C5 -53.9(3) . . . . ?
C2 C3 C4 C6 -173.4(2) . . . . ?
C2 C3 C4 C7 68.5(3) . . . . ?
C10 C8 P1 C11 -156.14(19) . . . . ?
C9 C8 P1 C11 77.8(2) . . . . ?
C10 C8 P1 C14 -47.1(2) . . . . ?
C9 C8 P1 C14 -173.10(19) . . . . ?
C10 C8 P1 Ru1 73.7(2) . . . . ?
C9 C8 P1 Ru1 -52.3(2) . . . . ?
C12 C11 P1 C8 -82.7(2) . . . . ?
C13 C11 P1 C8 44.9(3) . . . . ?
C12 C11 P1 C14 168.7(2) . . . . ?
C13 C11 P1 C14 -63.8(3) . . . . ?
C12 C11 P1 Ru1 49.9(2) . . . . ?
C13 C11 P1 Ru1 177.5(2) . . . . ?
C15 C14 P1 C8 91.7(2) . . . . ?
C16 C14 P1 C8 -144.0(2) . . . . ?
C15 C14 P1 C11 -157.79(19) . . . . ?
C16 C14 P1 C11 -33.5(2) . . . . ?
C15 C14 P1 Ru1 -35.4(2) . . . . ?
C16 C14 P1 Ru1 88.8(2) . . . . ?
C21 C20 P2 C17 -171.05(18) . . . . ?
C22 C20 P2 C17 58.6(2) . . . . ?
C21 C20 P2 C23 76.9(2) . . . . ?
C22 C20 P2 C23 -53.4(2) . . . . ?
C21 C20 P2 Ru1 -53.7(2) . . . . ?
C22 C20 P2 Ru1 175.99(16) . . . . ?
C18 C17 P2 C20 51.2(2) . . . . ?
C19 C17 P2 C20 177.55(18) . . . . ?
C18 C17 P2 C23 167.69(18) . . . . ?
C19 C17 P2 C23 -65.91(19) . . . . ?
C18 C17 P2 Ru1 -69.74(18) . . . . ?
C19 C17 P2 Ru1 56.66(18) . . . . ?
C24 C23 P2 C20 -42.8(2) . . . . ?
C25 C23 P2 C20 83.5(2) . . . . ?
C24 C23 P2 C17 -154.36(18) . . . . ?
C25 C23 P2 C17 -28.1(2) . . . . ?
C24 C23 P2 Ru1 87.22(17) . . . . ?
C25 C23 P2 Ru1 -146.55(16) . . . . ?
C3 C2 Ru1 C1 3.8(2) . . . . ?
C3 C2 Ru1 Cl1 -175.9(2) . . . . ?
C3 C2 Ru1 P2 94.3(2) . . . . ?
C3 C2 Ru1 P1 -89.4(2) . . . . ?
O1 C1 Ru1 C2 120(18) . . . . ?
O1 C1 Ru1 Cl1 -62(18) . . . . ?
O1 C1 Ru1 P2 23(18) . . . . ?
O1 C1 Ru1 P1 -137(18) . . . . ?
C20 P2 Ru1 C2 70.16(11) . . . . ?
C17 P2 Ru1 C2 -174.98(11) . . . . ?
C23 P2 Ru1 C2 -58.63(11) . . . . ?
C20 P2 Ru1 C1 161.02(11) . . . . ?
C17 P2 Ru1 C1 -84.13(11) . . . . ?
C23 P2 Ru1 C1 32.22(11) . . . . ?
C20 P2 Ru1 Cl1 -28.31(9) . . . . ?
C17 P2 Ru1 Cl1 86.54(9) . . . . ?
C23 P2 Ru1 Cl1 -157.11(9) . . . . ?
C20 P2 Ru1 P1 -99.36(10) . . . . ?
C17 P2 Ru1 P1 15.50(11) . . . . ?
C23 P2 Ru1 P1 131.85(10) . . . . ?
C8 P1 Ru1 C2 72.35(12) . . . . ?
C11 P1 Ru1 C2 -53.83(13) . . . . ?
C14 P1 Ru1 C2 -169.73(11) . . . . ?
C8 P1 Ru1 C1 -19.14(12) . . . . ?
C11 P1 Ru1 C1 -145.32(13) . . . . ?
C14 P1 Ru1 C1 98.78(11) . . . . ?
C8 P1 Ru1 Cl1 169.97(10) . . . . ?
C11 P1 Ru1 Cl1 43.79(11) . . . . ?
C14 P1 Ru1 Cl1 -72.10(9) . . . . ?
C8 P1 Ru1 P2 -118.31(11) . . . . ?
C11 P1 Ru1 P2 115.51(12) . . . . ?
C14 P1 Ru1 P2 -0.39(11) . . . . ?
